data_4088107
loop_
_publ_author_name
'Ramollo, G. Kabelo'
'L\'opez-G\'omez, Mar\'ia J.'
'Liles, David C.'
'Matsinha, Leah C.'
'Smith, Gregory S.'
'Bezuidenhout, Daniela I.'

_publ_section_title
;
 Rhodium(I) Ferrocenylcarbene Complexes: Synthesis, Structural
 Determination, Electrochemistry, and Application as Hydroformylation
 Catalyst Precursors
;
_journal_issue 24
_journal_name_full Organometallics
_journal_page_first 5745
_journal_paper_doi 10.1021/acs.organomet.5b00843
_journal_volume 34
_journal_year 2015
_chemical_formula_moiety 'C32 H47 Cl Fe O2 P Rh'
_chemical_formula_sum 'C32 H47 Cl Fe O2 P Rh'
_chemical_formula_weight 688.87
_chemical_name_systematic
;
 Chloro-carbonyl-(tricyclohexylphosphine)
-(ferrocenyl-n-propylamino-carbene)-rhodium
;
_space_group_crystal_system monoclinic
_space_group_IT_number 14
_space_group_name_Hall '-P 2ybc'
_space_group_name_H-M_alt 'P 1 21/c 1'
_atom_sites_solution_hydrogens geom
_atom_sites_solution_primary dual
_audit_creation_method SHELXL-2014
_cell_angle_alpha 90
_cell_angle_beta 101.349(3)
_cell_angle_gamma 90
_cell_formula_units_Z 4
_cell_length_a 11.3093(10)
_cell_length_b 25.726(2)
_cell_length_c 10.9898(10)
_cell_measurement_reflns_used 9557
_cell_measurement_temperature 150(2)
_cell_measurement_theta_max 35.811
_cell_measurement_theta_min 2.425
_cell_volume 3134.9(5)
_computing_cell_refinement 'SAINT (Bruker, 2015)'
_computing_data_collection 'APEX2 (Bruker, 2015)'
_computing_data_reduction 'SAINT (Bruker, 2015)'
_computing_molecular_graphics
;
 ORTEP-3 for Windows (Farrugia, 1997), POV-RAY (Cason, 2004),
 Mercury (Macrae <i>et al</i>., 2008)
;
_computing_publication_material 'SHELXL-2014, PLATON (Spek, 2009)'
_computing_structure_refinement 'SHELXTL, SHELXL-2014 (Sheldrick, 2015)'
_computing_structure_solution 'SHELXTS (Sheldrick, 2015)'
_diffrn_ambient_temperature 150(2)
_diffrn_detector_area_resol_mean 10.24
_diffrn_measured_fraction_theta_full 0.999
_diffrn_measured_fraction_theta_max 0.997
_diffrn_measurement_device_type 'Bruker kappa, Photon 100 CMOS'
_diffrn_measurement_method '\w scans'
_diffrn_radiation_source 'I\ms micro focus'
_diffrn_radiation_type MoK\a
_diffrn_radiation_wavelength 0.71073
_diffrn_reflns_av_R_equivalents 0.0702
_diffrn_reflns_av_unetI/netI 0.0348
_diffrn_reflns_Laue_measured_fraction_full 0.999
_diffrn_reflns_Laue_measured_fraction_max 0.997
_diffrn_reflns_limit_h_max 18
_diffrn_reflns_limit_h_min -18
_diffrn_reflns_limit_k_max 43
_diffrn_reflns_limit_k_min -42
_diffrn_reflns_limit_l_max 18
_diffrn_reflns_limit_l_min -18
_diffrn_reflns_number 196951
_diffrn_reflns_point_group_measured_fraction_full 0.999
_diffrn_reflns_point_group_measured_fraction_max 0.997
_diffrn_reflns_theta_full 25.242
_diffrn_reflns_theta_max 36.487
_diffrn_reflns_theta_min 2.425
_exptl_absorpt_coefficient_mu 1.152
_exptl_absorpt_correction_T_max 0.5676
_exptl_absorpt_correction_T_min 0.4805
_exptl_absorpt_correction_type multi-scan
_exptl_absorpt_process_details 'SADABS (Bruker, 2015)'
_exptl_crystal_colour red
_exptl_crystal_density_diffrn 1.460
_exptl_crystal_density_method 'not measured'
_exptl_crystal_description irregular-fragment
_exptl_crystal_F_000 1432
_exptl_crystal_size_max 0.463
_exptl_crystal_size_mid 0.461
_exptl_crystal_size_min 0.437
_refine_diff_density_max 0.683
_refine_diff_density_min -0.724
_refine_diff_density_rms 0.095
_refine_ls_extinction_method none
_refine_ls_goodness_of_fit_ref 1.102
_refine_ls_hydrogen_treatment constr
_refine_ls_matrix_type full
_refine_ls_number_parameters 354
_refine_ls_number_reflns 15325
_refine_ls_number_restraints 0
_refine_ls_restrained_S_all 1.102
_refine_ls_R_factor_all 0.0547
_refine_ls_R_factor_gt 0.0362
_refine_ls_shift/su_max 0.002
_refine_ls_shift/su_mean 0.000
_refine_ls_structure_factor_coef Fsqd
_refine_ls_weighting_details 'w=1/[\s^2^(Fo^2^)+(0.0241P)^2^+1.7759P] where P=(Fo^2^+2Fc^2^)/3'
_refine_ls_weighting_scheme calc
_refine_ls_wR_factor_gt 0.0668
_refine_ls_wR_factor_ref 0.0711
_reflns_number_gt 12385
_reflns_number_total 15325
_reflns_threshold_expression 'I > 2\s(I)'
_cod_data_source_file om5b00843_si_002.cif
_cod_data_source_block KB104_Complex_6
_cod_original_sg_symbol_H-M 'P 21/c'
_cod_database_code 4088107
_shelx_space_group_comment
;
The symmetry employed for this shelxl refinement is uniquely defined
by the following loop, which should always be used as a source of
symmetry information in preference to the above space-group names.
They are only intended as comments.
;
_shelx_estimated_absorpt_t_min 0.618
_shelx_estimated_absorpt_t_max 0.633

loop_
_space_group_symop_operation_xyz
'x, y, z'
'-x, y+1/2, -z+1/2'
'-x, -y, -z'
'x, -y-1/2, z-1/2'

loop_
_atom_site_label
_atom_site_type_symbol
_atom_site_fract_x
_atom_site_fract_y
_atom_site_fract_z
_atom_site_U_iso_or_equiv
_atom_site_adp_type
_atom_site_occupancy
_atom_site_site_symmetry_order
_atom_site_calc_flag
_atom_site_refinement_flags_posn
_atom_site_refinement_flags_adp
_atom_site_refinement_flags_occupancy
_atom_site_disorder_assembly
_atom_site_disorder_group
Rh1 Rh 0.24695(2) 0.40145(2) 0.71353(2) 0.01248(2) Uani 1 1 d . . . . .
Cl1 Cl 0.32239(6) 0.34169(2) 0.87472(5) 0.03111(13) Uani 0.8077(15) 1 d . . P A 1
C1 C 0.1919(2) 0.44884(8) 0.5956(2) 0.0239(4) Uani 0.8077(15) 1 d . . P A 1
O1 O 0.1576(2) 0.47873(8) 0.51907(17) 0.0443(5) Uani 0.8077(15) 1 d . . P A 1
Cl1A Cl 0.1594(3) 0.46118(12) 0.5551(3) 0.03111(13) Uani 0.1923(15) 1 d . . P A 2
O1A O 0.3686(10) 0.3344(3) 0.9111(7) 0.0443(5) Uani 0.1923(15) 1 d . . P A 2
C1A C 0.3206(8) 0.3599(4) 0.8341(8) 0.0239(4) Uani 0.1923(15) 1 d . . P A 2
C2 C 0.17333(12) 0.43991(5) 0.84141(12) 0.0145(2) Uani 1 1 d . . . . .
O2 O 0.06873(9) 0.42915(4) 0.86993(10) 0.0215(2) Uani 1 1 d . . . . .
C3 C -0.00838(15) 0.39034(7) 0.79692(17) 0.0280(3) Uani 1 1 d . . . . .
H3A H -0.0557 0.3719 0.8504 0.034 Uiso 1 1 calc R U . . .
H3B H 0.0421 0.3644 0.7642 0.034 Uiso 1 1 calc R U . . .
C4 C -0.09297(17) 0.41611(9) 0.69031(19) 0.0371(4) Uani 1 1 d . . . . .
H4A H -0.0462 0.4312 0.6328 0.056 Uiso 1 1 calc R U . . .
H4B H -0.1382 0.4437 0.7225 0.056 Uiso 1 1 calc R U . . .
H4C H -0.1493 0.3902 0.6465 0.056 Uiso 1 1 calc R U . . .
Fe1 Fe 0.20631(2) 0.55621(2) 0.87628(2) 0.01665(4) Uani 1 1 d . . . . .
C5 C 0.23430(12) 0.48003(5) 0.92155(12) 0.0145(2) Uani 1 1 d . . . . .
C6 C 0.34517(12) 0.50430(5) 0.90572(13) 0.0163(2) Uani 1 1 d . . . . .
H6 H 0.3927 0.4945 0.8472 0.020 Uiso 1 1 calc R U . . .
C7 C 0.37086(13) 0.54532(6) 0.99251(13) 0.0198(3) Uani 1 1 d . . . . .
H7 H 0.4388 0.5677 1.0026 0.024 Uiso 1 1 calc R U . . .
C8 C 0.27720(14) 0.54727(6) 1.06243(13) 0.0211(3) Uani 1 1 d . . . . .
H8 H 0.2728 0.5711 1.1274 0.025 Uiso 1 1 calc R U . . .
C9 C 0.19192(13) 0.50781(6) 1.01910(13) 0.0192(2) Uani 1 1 d . . . . .
H9 H 0.1200 0.5009 1.0487 0.023 Uiso 1 1 calc R U . . .
C10 C 0.07004(18) 0.56406(7) 0.72347(19) 0.0377(4) Uani 1 1 d . . . . .
H10 H 0.0209 0.5369 0.6823 0.045 Uiso 1 1 calc R U . . .
C11 C 0.17984(19) 0.58141(7) 0.69557(16) 0.0339(4) Uani 1 1 d . . . . .
H11 H 0.2178 0.5680 0.6324 0.041 Uiso 1 1 calc R U . . .
C12 C 0.22347(18) 0.62233(6) 0.77834(17) 0.0318(4) Uani 1 1 d . . . . .
H12 H 0.2958 0.6413 0.7800 0.038 Uiso 1 1 calc R U . . .
C13 C 0.14140(18) 0.63017(7) 0.85779(18) 0.0340(4) Uani 1 1 d . . . . .
H13 H 0.1490 0.6551 0.9226 0.041 Uiso 1 1 calc R U . . .
C14 C 0.04555(17) 0.59431(8) 0.8241(2) 0.0387(4) Uani 1 1 d . . . . .
H14 H -0.0228 0.5910 0.8619 0.046 Uiso 1 1 calc R U . . .
P1 P 0.31989(3) 0.34942(2) 0.56789(3) 0.01148(6) Uani 1 1 d . . . . .
C15 C 0.08813(13) 0.32298(6) 0.44789(16) 0.0239(3) Uani 1 1 d . . . . .
H15A H 0.0581 0.3446 0.5099 0.029 Uiso 1 1 calc R U . . .
H15B H 0.1008 0.3460 0.3794 0.029 Uiso 1 1 calc R U . . .
C16 C -0.00601(15) 0.28212(7) 0.39723(17) 0.0292(4) Uani 1 1 d . . . . .
H16A H -0.0836 0.2995 0.3634 0.035 Uiso 1 1 calc R U . . .
H16B H 0.0197 0.2631 0.3285 0.035 Uiso 1 1 calc R U . . .
C17 C -0.02381(14) 0.24377(7) 0.49695(16) 0.0267(3) Uani 1 1 d . . . . .
H17A H -0.0810 0.2164 0.4595 0.032 Uiso 1 1 calc R U . . .
H17B H -0.0592 0.2620 0.5606 0.032 Uiso 1 1 calc R U . . .
C18 C 0.09502(14) 0.21886(6) 0.55819(15) 0.0242(3) Uani 1 1 d . . . . .
H18A H 0.1254 0.1971 0.4967 0.029 Uiso 1 1 calc R U . . .
H18B H 0.0815 0.1960 0.6266 0.029 Uiso 1 1 calc R U . . .
C19 C 0.18968(14) 0.25991(6) 0.60967(14) 0.0215(3) Uani 1 1 d . . . . .
H19A H 0.2670 0.2425 0.6445 0.026 Uiso 1 1 calc R U . . .
H19B H 0.1633 0.2792 0.6776 0.026 Uiso 1 1 calc R U . . .
C20 C 0.20865(11) 0.29818(5) 0.50849(12) 0.0141(2) Uani 1 1 d . . . . .
H20 H 0.2396 0.2782 0.4432 0.017 Uiso 1 1 calc R U . . .
C21 C 0.45791(12) 0.31271(5) 0.63265(12) 0.0158(2) Uani 1 1 d . . . . .
H21 H 0.4353 0.2906 0.6993 0.019 Uiso 1 1 calc R U . . .
C22 C 0.56154(13) 0.34711(6) 0.69999(16) 0.0247(3) Uani 1 1 d . . . . .
H22A H 0.5941 0.3681 0.6386 0.030 Uiso 1 1 calc R U . . .
H22B H 0.5310 0.3712 0.7570 0.030 Uiso 1 1 calc R U . . .
C23 C 0.66136(15) 0.31314(7) 0.77341(17) 0.0320(4) Uani 1 1 d . . . . .
H23A H 0.6304 0.2947 0.8398 0.038 Uiso 1 1 calc R U . . .
H23B H 0.7294 0.3355 0.8132 0.038 Uiso 1 1 calc R U . . .
C24 C 0.70651(16) 0.27340(8) 0.68989(19) 0.0376(4) Uani 1 1 d . . . . .
H24A H 0.7456 0.2917 0.6291 0.045 Uiso 1 1 calc R U . . .
H24B H 0.7675 0.2507 0.7409 0.045 Uiso 1 1 calc R U . . .
C25 C 0.60312(17) 0.24037(8) 0.62121(18) 0.0363(4) Uani 1 1 d . . . . .
H25A H 0.5692 0.2194 0.6817 0.044 Uiso 1 1 calc R U . . .
H25B H 0.6338 0.2162 0.5646 0.044 Uiso 1 1 calc R U . . .
C26 C 0.50394(15) 0.27441(7) 0.54633(15) 0.0284(3) Uani 1 1 d . . . . .
H26A H 0.5362 0.2937 0.4821 0.034 Uiso 1 1 calc R U . . .
H26B H 0.4366 0.2523 0.5042 0.034 Uiso 1 1 calc R U . . .
C27 C 0.33671(12) 0.38397(5) 0.42454(12) 0.0144(2) Uani 1 1 d . . . . .
H27 H 0.2597 0.4038 0.3994 0.017 Uiso 1 1 calc R U . . .
C28 C 0.34638(19) 0.35157(6) 0.31057(14) 0.0296(4) Uani 1 1 d . . . . .
H28A H 0.4249 0.3333 0.3250 0.036 Uiso 1 1 calc R U . . .
H28B H 0.2816 0.3251 0.2963 0.036 Uiso 1 1 calc R U . . .
C29 C 0.33542(17) 0.38631(7) 0.19667(14) 0.0294(3) Uani 1 1 d . . . . .
H29A H 0.3452 0.3650 0.1243 0.035 Uiso 1 1 calc R U . . .
H29B H 0.2540 0.4020 0.1782 0.035 Uiso 1 1 calc R U . . .
C30 C 0.42941(15) 0.42909(7) 0.21627(15) 0.0268(3) Uani 1 1 d . . . . .
H30A H 0.5107 0.4135 0.2245 0.032 Uiso 1 1 calc R U . . .
H30B H 0.4160 0.4523 0.1430 0.032 Uiso 1 1 calc R U . . .
C31 C 0.4236(2) 0.46046(7) 0.33106(16) 0.0409(5) Uani 1 1 d . . . . .
H31A H 0.3461 0.4795 0.3185 0.049 Uiso 1 1 calc R U . . .
H31B H 0.4897 0.4863 0.3448 0.049 Uiso 1 1 calc R U . . .
C32 C 0.43452(18) 0.42560(7) 0.44586(15) 0.0328(4) Uani 1 1 d . . . . .
H32A H 0.5149 0.4089 0.4633 0.039 Uiso 1 1 calc R U . . .
H32B H 0.4266 0.4470 0.5187 0.039 Uiso 1 1 calc R U . . .

loop_
_atom_site_aniso_label
_atom_site_aniso_U_11
_atom_site_aniso_U_22
_atom_site_aniso_U_33
_atom_site_aniso_U_23
_atom_site_aniso_U_13
_atom_site_aniso_U_12
Rh1 0.01557(4) 0.01171(4) 0.01070(4) -0.00017(3) 0.00392(3) 0.00201(3)
Cl1 0.0498(3) 0.0313(3) 0.0139(2) 0.00799(18) 0.0103(2) 0.0203(2)
C1 0.0386(10) 0.0199(8) 0.0142(8) -0.0001(7) 0.0079(7) 0.0090(8)
O1 0.0788(14) 0.0335(9) 0.0202(8) 0.0080(7) 0.0088(8) 0.0270(9)
Cl1A 0.0498(3) 0.0313(3) 0.0139(2) 0.00799(18) 0.0103(2) 0.0203(2)
O1A 0.0788(14) 0.0335(9) 0.0202(8) 0.0080(7) 0.0088(8) 0.0270(9)
C1A 0.0386(10) 0.0199(8) 0.0142(8) -0.0001(7) 0.0079(7) 0.0090(8)
C2 0.0169(5) 0.0132(5) 0.0144(5) 0.0019(4) 0.0055(4) 0.0026(4)
O2 0.0192(5) 0.0231(5) 0.0249(5) -0.0054(4) 0.0112(4) -0.0044(4)
C3 0.0236(7) 0.0272(8) 0.0348(9) -0.0069(6) 0.0095(6) -0.0092(6)
C4 0.0277(8) 0.0488(11) 0.0350(9) -0.0029(8) 0.0063(7) -0.0094(8)
Fe1 0.01772(9) 0.01324(8) 0.01797(9) -0.00116(7) 0.00103(7) 0.00368(7)
C5 0.0164(5) 0.0140(5) 0.0137(5) -0.0001(4) 0.0046(4) 0.0033(4)
C6 0.0152(5) 0.0167(6) 0.0172(6) 0.0013(4) 0.0040(4) 0.0032(4)
C7 0.0175(6) 0.0200(6) 0.0202(6) -0.0010(5) -0.0007(5) 0.0002(5)
C8 0.0253(7) 0.0209(6) 0.0167(6) -0.0056(5) 0.0029(5) 0.0016(5)
C9 0.0207(6) 0.0219(6) 0.0167(6) -0.0032(5) 0.0081(5) 0.0016(5)
C10 0.0384(10) 0.0243(8) 0.0394(10) 0.0043(7) -0.0188(8) 0.0046(7)
C11 0.0531(11) 0.0221(7) 0.0236(8) 0.0055(6) 0.0004(7) 0.0097(7)
C12 0.0410(9) 0.0157(7) 0.0370(9) 0.0071(6) 0.0034(7) 0.0034(6)
C13 0.0428(10) 0.0184(7) 0.0379(9) -0.0027(6) 0.0009(8) 0.0136(7)
C14 0.0246(8) 0.0358(10) 0.0530(12) 0.0094(8) 0.0009(8) 0.0156(7)
P1 0.01308(13) 0.01133(13) 0.01020(13) -0.00077(10) 0.00270(10) -0.00005(10)
C15 0.0181(6) 0.0183(6) 0.0311(8) 0.0079(6) -0.0053(5) -0.0031(5)
C16 0.0227(7) 0.0271(8) 0.0323(8) 0.0092(6) -0.0083(6) -0.0097(6)
C17 0.0188(7) 0.0270(8) 0.0334(8) 0.0051(6) 0.0026(6) -0.0077(6)
C18 0.0240(7) 0.0179(6) 0.0292(7) 0.0077(5) 0.0014(6) -0.0062(5)
C19 0.0220(6) 0.0201(6) 0.0207(6) 0.0078(5) -0.0002(5) -0.0057(5)
C20 0.0154(5) 0.0126(5) 0.0138(5) 0.0008(4) 0.0019(4) -0.0020(4)
C21 0.0149(5) 0.0170(6) 0.0150(5) -0.0016(4) 0.0018(4) 0.0018(4)
C22 0.0165(6) 0.0230(7) 0.0317(8) -0.0023(6) -0.0023(5) -0.0002(5)
C23 0.0217(7) 0.0355(9) 0.0332(9) -0.0018(7) -0.0080(6) 0.0036(6)
C24 0.0228(8) 0.0474(11) 0.0399(10) 0.0040(8) -0.0004(7) 0.0177(8)
C25 0.0360(9) 0.0340(9) 0.0351(9) -0.0078(7) -0.0020(7) 0.0217(7)
C26 0.0273(8) 0.0322(8) 0.0234(7) -0.0089(6) -0.0008(6) 0.0146(6)
C27 0.0174(6) 0.0148(5) 0.0117(5) -0.0017(4) 0.0043(4) -0.0036(4)
C28 0.0564(11) 0.0200(7) 0.0161(6) -0.0032(5) 0.0165(7) -0.0049(7)
C29 0.0446(10) 0.0322(8) 0.0128(6) -0.0016(6) 0.0089(6) -0.0098(7)
C30 0.0245(7) 0.0372(9) 0.0199(7) 0.0095(6) 0.0072(6) -0.0039(6)
C31 0.0707(14) 0.0286(9) 0.0235(8) 0.0027(7) 0.0097(8) -0.0269(9)
C32 0.0459(10) 0.0357(9) 0.0156(6) 0.0008(6) 0.0030(6) -0.0260(8)

loop_
_atom_type_symbol
_atom_type_description
_atom_type_scat_dispersion_real
_atom_type_scat_dispersion_imag
_atom_type_scat_source
C C 0.0033 0.0016 'International Tables Vol C Tables 4.2.6.8 and 6.1.1.4'
H H 0.0000 0.0000 'International Tables Vol C Tables 4.2.6.8 and 6.1.1.4'
O O 0.0106 0.0060 'International Tables Vol C Tables 4.2.6.8 and 6.1.1.4'
P P 0.1023 0.0942 'International Tables Vol C Tables 4.2.6.8 and 6.1.1.4'
Cl Cl 0.1484 0.1585 'International Tables Vol C Tables 4.2.6.8 and 6.1.1.4'
Fe Fe 0.3463 0.8444 'International Tables Vol C Tables 4.2.6.8 and 6.1.1.4'
Rh Rh -1.1178 0.9187 'International Tables Vol C Tables 4.2.6.8 and 6.1.1.4'

loop_
_geom_angle_atom_site_label_1
_geom_angle_atom_site_label_2
_geom_angle_atom_site_label_3
_geom_angle
C1A Rh1 C2 88.4(3)
C1 Rh1 C2 92.15(7)
C1A Rh1 P1 89.4(3)
C1 Rh1 P1 90.77(6)
C2 Rh1 P1 174.09(4)
C1 Rh1 Cl1 177.70(7)
C2 Rh1 Cl1 86.27(4)
P1 Rh1 Cl1 90.946(16)
C1A Rh1 Cl1A 176.1(3)
C2 Rh1 Cl1A 91.34(7)
P1 Rh1 Cl1A 91.19(6)
O1 C1 Rh1 178.98(19)
O1A C1A Rh1 178.7(10)
O2 C2 C5 110.52(11)
O2 C2 Rh1 125.15(10)
C5 C2 Rh1 124.11(9)
C2 O2 C3 118.88(12)
O2 C3 C4 110.18(14)
O2 C3 H3A 109.6
C4 C3 H3A 109.6
O2 C3 H3B 109.6
C4 C3 H3B 109.6
H3A C3 H3B 108.1
C3 C4 H4A 109.5
C3 C4 H4B 109.5
H4A C4 H4B 109.5
C3 C4 H4C 109.5
H4A C4 H4C 109.5
H4B C4 H4C 109.5
C5 Fe1 C9 41.67(5)
C5 Fe1 C13 164.19(7)
C9 Fe1 C13 124.54(7)
C5 Fe1 C6 41.49(5)
C9 Fe1 C6 69.68(6)
C13 Fe1 C6 151.63(7)
C5 Fe1 C12 154.98(7)
C9 Fe1 C12 161.14(7)
C13 Fe1 C12 40.41(8)
C6 Fe1 C12 118.63(7)
C5 Fe1 C14 128.16(7)
C9 Fe1 C14 107.92(8)
C13 Fe1 C14 40.61(8)
C6 Fe1 C14 166.65(7)
C12 Fe1 C14 67.96(8)
C5 Fe1 C10 110.54(6)
C9 Fe1 C10 122.00(8)
C13 Fe1 C10 68.19(8)
C6 Fe1 C10 128.69(7)
C12 Fe1 C10 67.72(8)
C14 Fe1 C10 40.64(9)
C5 Fe1 C11 121.83(6)
C9 Fe1 C11 156.96(7)
C13 Fe1 C11 68.12(8)
C6 Fe1 C11 108.75(7)
C12 Fe1 C11 40.41(7)
C14 Fe1 C11 68.01(9)
C10 Fe1 C11 40.12(9)
C5 Fe1 C8 68.73(6)
C9 Fe1 C8 40.49(6)
C13 Fe1 C8 105.43(7)
C6 Fe1 C8 68.39(6)
C12 Fe1 C8 123.92(7)
C14 Fe1 C8 118.88(8)
C10 Fe1 C8 155.06(8)
C11 Fe1 C8 161.88(7)
C5 Fe1 C7 68.80(6)
C9 Fe1 C7 68.77(6)
C13 Fe1 C7 116.97(7)
C6 Fe1 C7 40.37(6)
C12 Fe1 C7 105.80(7)
C14 Fe1 C7 152.15(8)
C10 Fe1 C7 164.17(8)
C11 Fe1 C7 125.79(8)
C8 Fe1 C7 40.55(6)
C2 C5 C6 124.01(12)
C2 C5 C9 128.19(12)
C6 C5 C9 107.35(12)
C2 C5 Fe1 120.56(9)
C6 C5 Fe1 69.50(7)
C9 C5 Fe1 69.29(8)
C7 C6 C5 108.07(12)
C7 C6 Fe1 70.60(8)
C5 C6 Fe1 69.01(7)
C7 C6 H6 126.0
C5 C6 H6 126.0
Fe1 C6 H6 126.0
C6 C7 C8 108.29(13)
C6 C7 Fe1 69.04(8)
C8 C7 Fe1 69.70(8)
C6 C7 H7 125.9
C8 C7 H7 125.9
Fe1 C7 H7 127.0
C9 C8 C7 108.80(12)
C9 C8 Fe1 68.88(8)
C7 C8 Fe1 69.75(8)
C9 C8 H8 125.6
C7 C8 H8 125.6
Fe1 C8 H8 127.4
C8 C9 C5 107.47(12)
C8 C9 Fe1 70.63(9)
C5 C9 Fe1 69.03(8)
C8 C9 H9 126.3
C5 C9 H9 126.3
Fe1 C9 H9 125.7
C11 C10 C14 108.10(17)
C11 C10 Fe1 69.97(10)
C14 C10 Fe1 69.38(10)
C11 C10 H10 126.0
C14 C10 H10 126.0
Fe1 C10 H10 126.3
C10 C11 C12 107.85(18)
C10 C11 Fe1 69.92(10)
C12 C11 Fe1 69.35(10)
C10 C11 H11 126.1
C12 C11 H11 126.1
Fe1 C11 H11 126.2
C13 C12 C11 108.43(18)
C13 C12 Fe1 69.52(10)
C11 C12 Fe1 70.24(10)
C13 C12 H12 125.8
C11 C12 H12 125.8
Fe1 C12 H12 126.0
C12 C13 C14 107.98(17)
C12 C13 Fe1 70.07(9)
C14 C13 Fe1 70.09(10)
C12 C13 H13 126.0
C14 C13 H13 126.0
Fe1 C13 H13 125.4
C13 C14 C10 107.64(18)
C13 C14 Fe1 69.30(10)
C10 C14 Fe1 69.98(10)
C13 C14 H14 126.2
C10 C14 H14 126.2
Fe1 C14 H14 126.1
C21 P1 C20 103.68(6)
C21 P1 C27 110.71(6)
C20 P1 C27 102.62(6)
C21 P1 Rh1 114.32(4)
C20 P1 Rh1 109.86(4)
C27 P1 Rh1 114.43(4)
C16 C15 C20 111.69(12)
C16 C15 H15A 109.3
C20 C15 H15A 109.3
C16 C15 H15B 109.3
C20 C15 H15B 109.3
H15A C15 H15B 107.9
C17 C16 C15 111.58(13)
C17 C16 H16A 109.3
C15 C16 H16A 109.3
C17 C16 H16B 109.3
C15 C16 H16B 109.3
H16A C16 H16B 108.0
C16 C17 C18 111.24(13)
C16 C17 H17A 109.4
C18 C17 H17A 109.4
C16 C17 H17B 109.4
C18 C17 H17B 109.4
H17A C17 H17B 108.0
C17 C18 C19 111.45(13)
C17 C18 H18A 109.3
C19 C18 H18A 109.3
C17 C18 H18B 109.3
C19 C18 H18B 109.3
H18A C18 H18B 108.0
C18 C19 C20 111.28(12)
C18 C19 H19A 109.4
C20 C19 H19A 109.4
C18 C19 H19B 109.4
C20 C19 H19B 109.4
H19A C19 H19B 108.0
C19 C20 C15 110.07(11)
C19 C20 P1 112.61(9)
C15 C20 P1 109.96(9)
C19 C20 H20 108.0
C15 C20 H20 108.0
P1 C20 H20 108.0
C26 C21 C22 110.45(12)
C26 C21 P1 117.17(10)
C22 C21 P1 113.48(10)
C26 C21 H21 104.8
C22 C21 H21 104.8
P1 C21 H21 104.8
C23 C22 C21 109.84(13)
C23 C22 H22A 109.7
C21 C22 H22A 109.7
C23 C22 H22B 109.7
C21 C22 H22B 109.7
H22A C22 H22B 108.2
C22 C23 C24 111.43(14)
C22 C23 H23A 109.3
C24 C23 H23A 109.3
C22 C23 H23B 109.3
C24 C23 H23B 109.3
H23A C23 H23B 108.0
C25 C24 C23 110.92(15)
C25 C24 H24A 109.5
C23 C24 H24A 109.5
C25 C24 H24B 109.5
C23 C24 H24B 109.5
H24A C24 H24B 108.0
C24 C25 C26 110.98(16)
C24 C25 H25A 109.4
C26 C25 H25A 109.4
C24 C25 H25B 109.4
C26 C25 H25B 109.4
H25A C25 H25B 108.0
C21 C26 C25 109.79(13)
C21 C26 H26A 109.7
C25 C26 H26A 109.7
C21 C26 H26B 109.7
C25 C26 H26B 109.7
H26A C26 H26B 108.2
C32 C27 C28 110.05(13)
C32 C27 P1 113.55(9)
C28 C27 P1 118.17(10)
C32 C27 H27 104.5
C28 C27 H27 104.5
P1 C27 H27 104.5
C29 C28 C27 110.27(13)
C29 C28 H28A 109.6
C27 C28 H28A 109.6
C29 C28 H28B 109.6
C27 C28 H28B 109.6
H28A C28 H28B 108.1
C30 C29 C28 111.59(14)
C30 C29 H29A 109.3
C28 C29 H29A 109.3
C30 C29 H29B 109.3
C28 C29 H29B 109.3
H29A C29 H29B 108.0
C31 C30 C29 111.22(14)
C31 C30 H30A 109.4
C29 C30 H30A 109.4
C31 C30 H30B 109.4
C29 C30 H30B 109.4
H30A C30 H30B 108.0
C30 C31 C32 111.42(16)
C30 C31 H31A 109.3
C32 C31 H31A 109.3
C30 C31 H31B 109.3
C32 C31 H31B 109.3
H31A C31 H31B 108.0
C27 C32 C31 110.23(13)
C27 C32 H32A 109.6
C31 C32 H32A 109.6
C27 C32 H32B 109.6
C31 C32 H32B 109.6
H32A C32 H32B 108.1

loop_
_geom_bond_atom_site_label_1
_geom_bond_atom_site_label_2
_geom_bond_distance
Rh1 C1A 1.777(10)
Rh1 C1 1.799(2)
Rh1 C2 2.0267(13)
Rh1 P1 2.3566(4)
Rh1 Cl1 2.3738(6)
Rh1 Cl1A 2.386(3)
C1 O1 1.150(3)
O1A C1A 1.122(12)
C2 O2 1.3116(16)
C2 C5 1.4413(19)
O2 C3 1.4580(19)
C3 C4 1.512(3)
C3 H3A 0.9900
C3 H3B 0.9900
C4 H4A 0.9800
C4 H4B 0.9800
C4 H4C 0.9800
Fe1 C5 2.0314(13)
Fe1 C9 2.0349(15)
Fe1 C13 2.0353(16)
Fe1 C6 2.0380(13)
Fe1 C12 2.0425(17)
Fe1 C14 2.0456(17)
Fe1 C10 2.0536(17)
Fe1 C11 2.0542(17)
Fe1 C8 2.0580(15)
Fe1 C7 2.0585(14)
C5 C6 1.4416(19)
C5 C9 1.4465(18)
C6 C7 1.414(2)
C6 H6 0.9500
C7 C8 1.427(2)
C7 H7 0.9500
C8 C9 1.417(2)
C8 H8 0.9500
C9 H9 0.9500
C10 C11 1.409(3)
C10 C14 1.423(3)
C10 H10 0.9500
C11 C12 1.415(3)
C11 H11 0.9500
C12 C13 1.408(3)
C12 H12 0.9500
C13 C14 1.416(3)
C13 H13 0.9500
C14 H14 0.9500
P1 C21 1.8432(13)
P1 C20 1.8502(13)
P1 C27 1.8510(13)
C15 C16 1.522(2)
C15 C20 1.5333(19)
C15 H15A 0.9900
C15 H15B 0.9900
C16 C17 1.517(2)
C16 H16A 0.9900
C16 H16B 0.9900
C17 C18 1.521(2)
C17 H17A 0.9900
C17 H17B 0.9900
C18 C19 1.531(2)
C18 H18A 0.9900
C18 H18B 0.9900
C19 C20 1.5316(19)
C19 H19A 0.9900
C19 H19B 0.9900
C20 H20 1.0000
C21 C26 1.528(2)
C21 C22 1.537(2)
C21 H21 1.0000
C22 C23 1.527(2)
C22 H22A 0.9900
C22 H22B 0.9900
C23 C24 1.527(3)
C23 H23A 0.9900
C23 H23B 0.9900
C24 C25 1.520(3)
C24 H24A 0.9900
C24 H24B 0.9900
C25 C26 1.529(2)
C25 H25A 0.9900
C25 H25B 0.9900
C26 H26A 0.9900
C26 H26B 0.9900
C27 C32 1.524(2)
C27 C28 1.5263(19)
C27 H27 1.0000
C28 C29 1.523(2)
C28 H28A 0.9900
C28 H28B 0.9900
C29 C30 1.516(2)
C29 H29A 0.9900
C29 H29B 0.9900
C30 C31 1.510(3)
C30 H30A 0.9900
C30 H30B 0.9900
C31 C32 1.533(2)
C31 H31A 0.9900
C31 H31B 0.9900
C32 H32A 0.9900
C32 H32B 0.9900

loop_
_geom_torsion_atom_site_label_1
_geom_torsion_atom_site_label_2
_geom_torsion_atom_site_label_3
_geom_torsion_atom_site_label_4
_geom_torsion
C5 C2 O2 C3 178.37(12)
Rh1 C2 O2 C3 -6.79(18)
C2 O2 C3 C4 -91.29(17)
O2 C2 C5 C6 -173.25(12)
Rh1 C2 C5 C6 11.85(18)
O2 C2 C5 C9 -1.86(19)
Rh1 C2 C5 C9 -176.77(11)
O2 C2 C5 Fe1 -88.54(13)
Rh1 C2 C5 Fe1 96.56(11)
C2 C5 C6 C7 173.77(12)
C9 C5 C6 C7 0.85(15)
Fe1 C5 C6 C7 60.03(9)
C2 C5 C6 Fe1 113.74(13)
C9 C5 C6 Fe1 -59.18(9)
C5 C6 C7 C8 -0.23(16)
Fe1 C6 C7 C8 58.81(10)
C5 C6 C7 Fe1 -59.04(9)
C6 C7 C8 C9 -0.50(17)
Fe1 C7 C8 C9 57.90(10)
C6 C7 C8 Fe1 -58.40(10)
C7 C8 C9 C5 1.02(16)
Fe1 C8 C9 C5 59.45(9)
C7 C8 C9 Fe1 -58.43(10)
C2 C5 C9 C8 -173.68(13)
C6 C5 C9 C8 -1.15(15)
Fe1 C5 C9 C8 -60.46(10)
C2 C5 C9 Fe1 -113.22(14)
C6 C5 C9 Fe1 59.31(9)
C14 C10 C11 C12 -0.09(19)
Fe1 C10 C11 C12 -59.19(12)
C14 C10 C11 Fe1 59.10(12)
C10 C11 C12 C13 0.32(19)
Fe1 C11 C12 C13 -59.23(12)
C10 C11 C12 Fe1 59.55(12)
C11 C12 C13 C14 -0.4(2)
Fe1 C12 C13 C14 -60.10(12)
C11 C12 C13 Fe1 59.68(12)
C12 C13 C14 C10 0.4(2)
Fe1 C13 C14 C10 -59.72(12)
C12 C13 C14 Fe1 60.09(12)
C11 C10 C14 C13 -0.17(19)
Fe1 C10 C14 C13 59.30(12)
C11 C10 C14 Fe1 -59.47(12)
C20 C15 C16 C17 55.7(2)
C15 C16 C17 C18 -55.0(2)
C16 C17 C18 C19 55.07(19)
C17 C18 C19 C20 -55.85(18)
C18 C19 C20 C15 55.53(17)
C18 C19 C20 P1 178.62(11)
C16 C15 C20 C19 -55.59(17)
C16 C15 C20 P1 179.78(12)
C21 P1 C20 C19 58.28(11)
C27 P1 C20 C19 173.58(10)
Rh1 P1 C20 C19 -64.31(10)
C21 P1 C20 C15 -178.57(10)
C27 P1 C20 C15 -63.27(11)
Rh1 P1 C20 C15 58.84(10)
C20 P1 C21 C26 55.04(13)
C27 P1 C21 C26 -54.38(13)
Rh1 P1 C21 C26 174.62(11)
C20 P1 C21 C22 -174.33(11)
C27 P1 C21 C22 76.26(12)
Rh1 P1 C21 C22 -54.75(11)
C26 C21 C22 C23 -58.06(18)
P1 C21 C22 C23 168.05(12)
C21 C22 C23 C24 56.3(2)
C22 C23 C24 C25 -55.7(2)
C23 C24 C25 C26 56.3(2)
C22 C21 C26 C25 58.80(19)
P1 C21 C26 C25 -169.18(13)
C24 C25 C26 C21 -57.9(2)
C21 P1 C27 C32 -64.11(13)
C20 P1 C27 C32 -174.21(12)
Rh1 P1 C27 C32 66.84(13)
C21 P1 C27 C28 67.02(13)
C20 P1 C27 C28 -43.09(13)
Rh1 P1 C27 C28 -162.04(11)
C32 C27 C28 C29 -58.12(19)
P1 C27 C28 C29 169.20(12)
C27 C28 C29 C30 56.7(2)
C28 C29 C30 C31 -55.1(2)
C29 C30 C31 C32 54.9(2)
C28 C27 C32 C31 58.0(2)
P1 C27 C32 C31 -166.99(14)
C30 C31 C32 C27 -56.6(2)
